data_2225662
loop_
_publ_author_name
'Koch, Pierre'
'Schollmeyer, Dieter'
'Laufer, Stefan'

_publ_section_title
;
 5-(4-Fluorophenyl)-4-(4-pyridyl)-1,3-oxazol-2-amine
;
_journal_coeditor_code NC2179
_journal_issue 4
_journal_name_full 'Acta Crystallographica Section E'
_journal_page_first o917
_journal_paper_doi 10.1107/S1600536810009189
_journal_volume 66
_journal_year 2010
_chemical_formula_iupac 'C14 H10 F N3 O'
_chemical_formula_moiety 'C14 H10 F N3 O'
_chemical_formula_sum 'C14 H10 F N3 O'
_chemical_formula_weight 255.25
_chemical_name_systematic
;
5-(4-Fluorophenyl)-4-(4-pyridyl)-1,3-oxazol-2-amine
;
_space_group_IT_number 61
_symmetry_cell_setting orthorhombic
_symmetry_space_group_name_Hall '-P 2ac 2ab'
_symmetry_space_group_name_H-M 'P b c a'
_atom_sites_solution_hydrogens geom
_atom_sites_solution_primary direct
_atom_sites_solution_secondary difmap
_audit_creation_method SHELXL-97
_cell_angle_alpha 90.00
_cell_angle_beta 90.00
_cell_angle_gamma 90.00
_cell_formula_units_Z 8
_cell_length_a 10.1017(4)
_cell_length_b 8.3889(8)
_cell_length_c 29.127(2)
_cell_measurement_reflns_used 25
_cell_measurement_temperature 193(2)
_cell_measurement_theta_max 46
_cell_measurement_theta_min 30
_cell_volume 2468.3(3)
_computing_cell_refinement '<i>CAD-4 Software</i> (Enraf--Nonius, 1989)'
_computing_data_collection '<i>CAD-4 Software</i> (Enraf--Nonius, 1989)'
_computing_data_reduction '<i>CORINC</i> (Dr\"ager & Gattow, 1971)'
_computing_molecular_graphics 'PLATON (Spek, 2009)'
_computing_publication_material 'PLATON (Spek, 2009)'
_computing_structure_refinement 'SHELXL97 (Sheldrick, 2008)'
_computing_structure_solution 'SIR97 (Altomare <i>et al.</i>,  1999)'
_diffrn_ambient_temperature 193(2)
_diffrn_measured_fraction_theta_full 1.000
_diffrn_measured_fraction_theta_max 1.000
_diffrn_measurement_device '\k-geometry diffractometer'
_diffrn_measurement_device_type 'Enraf--Nonius CAD-4'
_diffrn_measurement_method \w/2\q
_diffrn_radiation_monochromator graphite
_diffrn_radiation_type CuK\a
_diffrn_radiation_wavelength 1.54178
_diffrn_reflns_av_R_equivalents 0.0000
_diffrn_reflns_av_sigmaI/netI 0.0272
_diffrn_reflns_limit_h_max 12
_diffrn_reflns_limit_h_min 0
_diffrn_reflns_limit_k_max 10
_diffrn_reflns_limit_k_min 0
_diffrn_reflns_limit_l_max 0
_diffrn_reflns_limit_l_min -35
_diffrn_reflns_number 2331
_diffrn_reflns_theta_full 69.87
_diffrn_reflns_theta_max 69.87
_diffrn_reflns_theta_min 3.03
_diffrn_standards_decay_% 2
_diffrn_standards_interval_time 60
_diffrn_standards_number 3
_exptl_absorpt_coefficient_mu 0.838
_exptl_absorpt_correction_T_max 0.997
_exptl_absorpt_correction_T_min 0.899
_exptl_absorpt_correction_type psi-scan
_exptl_absorpt_process_details '(CORINC; Dr\"ager & Gattow, 1971)'
_exptl_crystal_colour yellow
_exptl_crystal_density_diffrn 1.374
_exptl_crystal_density_method 'not measured'
_exptl_crystal_description plate
_exptl_crystal_F_000 1056
_exptl_crystal_size_max 0.40
_exptl_crystal_size_mid 0.30
_exptl_crystal_size_min 0.10
_refine_diff_density_max 0.204
_refine_diff_density_min -0.168
_refine_ls_extinction_coef 0.00056(12)
_refine_ls_extinction_expression Fc^*^=kFc[1+0.001xFc^2^\l^3^/sin(2\q)]^-1/4^
_refine_ls_extinction_method 'SHELXL97 (Sheldrick, 2008)'
_refine_ls_goodness_of_fit_ref 1.052
_refine_ls_hydrogen_treatment constr
_refine_ls_matrix_type full
_refine_ls_number_parameters 173
_refine_ls_number_reflns 2331
_refine_ls_number_restraints 0
_refine_ls_restrained_S_all 1.052
_refine_ls_R_factor_all 0.0568
_refine_ls_R_factor_gt 0.0430
_refine_ls_shift/su_max 0.001
_refine_ls_shift/su_mean 0.000
_refine_ls_structure_factor_coef Fsqd
_refine_ls_weighting_details 'calc w=1/[\s^2^(Fo^2^)+(0.0607P)^2^+0.5691P] where P=(Fo^2^+2Fc^2^)/3'
_refine_ls_weighting_scheme calc
_refine_ls_wR_factor_obs 0.1097
_refine_ls_wR_factor_ref 0.1186
_reflns_number_gt 1859
_reflns_number_total 2331
_reflns_threshold_expression I>2sigma(I)
_cod_data_source_file nc2179.cif
_cod_data_source_block I
_cod_database_code 2225662
_cod_database_fobs_code 2225662

loop_
_symmetry_equiv_pos_as_xyz
'x, y, z'
'-x+1/2, -y, z+1/2'
'x+1/2, -y+1/2, -z'
'-x, y+1/2, -z+1/2'
'-x, -y, -z'
'x-1/2, y, -z-1/2'
'-x-1/2, y-1/2, z'
'x, -y-1/2, z-1/2'

loop_
_atom_site_type_symbol
_atom_site_label
_atom_site_fract_x
_atom_site_fract_y
_atom_site_fract_z
_atom_site_U_iso_or_equiv
_atom_site_adp_type
_atom_site_calc_flag
_atom_site_refinement_flags
_atom_site_occupancy
_atom_site_disorder_assembly
_atom_site_disorder_group
F F1 0.14358(14) 0.10350(16) 0.19761(4) 0.0644(4) Uani d . 1 . .
N N1 -0.13607(15) 0.4430(3) 0.45720(6) 0.0541(5) Uani d . 1 . .
H H1A -0.1264 0.4860 0.4890 0.081 Uiso d R 1 . .
H H1B -0.2133 0.4266 0.4415 0.081 Uiso d R 1 . .
O O1 -0.03766(11) 0.36315(17) 0.39018(4) 0.0382(3) Uani d . 1 . .
C C2 0.09228(16) 0.3491(2) 0.37416(6) 0.0329(4) Uani d . 1 . .
C C3 0.17254(16) 0.3972(2) 0.40860(6) 0.0321(4) Uani d . 1 . .
N N4 0.09727(14) 0.44405(19) 0.44663(5) 0.0362(4) Uani d . 1 . .
C C5 -0.02508(16) 0.4204(2) 0.43365(6) 0.0378(4) Uani d . 1 . .
C C6 0.10541(15) 0.2869(2) 0.32790(6) 0.0325(4) Uani d . 1 . .
C C7 0.20470(17) 0.3409(2) 0.29845(6) 0.0371(4) Uani d . 1 . .
H H7 0.2644 0.4208 0.3087 0.044 Uiso calc R 1 . .
C C8 0.21765(18) 0.2803(2) 0.25471(6) 0.0423(5) Uani d . 1 . .
H H8 0.2856 0.3175 0.2348 0.051 Uiso calc R 1 . .
C C9 0.1303(2) 0.1652(2) 0.24045(6) 0.0435(5) Uani d . 1 . .
C C10 0.0300(2) 0.1098(2) 0.26787(7) 0.0463(5) Uani d . 1 . .
H H10 -0.0300 0.0314 0.2569 0.056 Uiso calc R 1 . .
C C11 0.01776(17) 0.1703(2) 0.31191(6) 0.0394(4) Uani d . 1 . .
H H11 -0.0507 0.1324 0.3314 0.047 Uiso calc R 1 . .
C C12 0.31809(16) 0.4044(2) 0.41163(6) 0.0316(4) Uani d . 1 . .
C C13 0.37771(16) 0.5163(2) 0.43992(6) 0.0348(4) Uani d . 1 . .
H H13 0.3254 0.5891 0.4571 0.042 Uiso calc R 1 . .
C C14 0.51470(17) 0.5205(2) 0.44293(6) 0.0395(4) Uani d . 1 . .
H H14 0.5539 0.5991 0.4621 0.047 Uiso calc R 1 . .
N N15 0.59471(15) 0.4203(2) 0.42047(5) 0.0439(4) Uani d . 1 . .
C C16 0.53651(17) 0.3118(3) 0.39376(7) 0.0434(5) Uani d . 1 . .
H H16 0.5915 0.2388 0.3777 0.052 Uiso calc R 1 . .
C C17 0.40105(17) 0.2992(2) 0.38802(6) 0.0371(4) Uani d . 1 . .
H H17 0.3649 0.2201 0.3683 0.045 Uiso calc R 1 . .

loop_
_atom_site_aniso_label
_atom_site_aniso_U_11
_atom_site_aniso_U_22
_atom_site_aniso_U_33
_atom_site_aniso_U_12
_atom_site_aniso_U_13
_atom_site_aniso_U_23
F1 0.0878(10) 0.0654(8) 0.0399(6) 0.0139(7) -0.0042(6) -0.0098(6)
N1 0.0211(7) 0.0942(14) 0.0470(9) 0.0003(8) 0.0007(7) -0.0199(9)
O1 0.0204(6) 0.0547(8) 0.0394(7) 0.0007(5) -0.0015(5) -0.0051(6)
C2 0.0199(8) 0.0389(9) 0.0400(9) 0.0008(7) 0.0013(7) 0.0024(7)
C3 0.0233(8) 0.0345(8) 0.0383(9) -0.0002(7) 0.0002(7) 0.0010(7)
N4 0.0236(7) 0.0476(9) 0.0375(8) -0.0002(6) -0.0009(6) -0.0051(7)
C5 0.0237(8) 0.0513(11) 0.0384(10) 0.0011(8) -0.0010(7) -0.0059(8)
C6 0.0229(7) 0.0369(9) 0.0378(9) 0.0032(7) -0.0047(7) 0.0036(7)
C7 0.0294(8) 0.0396(9) 0.0422(10) 0.0006(7) -0.0020(7) 0.0017(8)
C8 0.0394(10) 0.0465(11) 0.0410(10) 0.0096(8) 0.0044(8) 0.0064(9)
C9 0.0513(11) 0.0455(11) 0.0339(9) 0.0147(9) -0.0062(8) -0.0038(8)
C10 0.0401(10) 0.0481(12) 0.0507(11) 0.0015(9) -0.0138(9) -0.0063(9)
C11 0.0258(8) 0.0480(11) 0.0444(10) -0.0017(8) -0.0047(7) -0.0005(9)
C12 0.0222(8) 0.0362(9) 0.0364(9) 0.0005(7) -0.0014(7) 0.0050(7)
C13 0.0269(8) 0.0406(10) 0.0368(9) -0.0008(7) 0.0002(7) -0.0003(8)
C14 0.0279(8) 0.0510(11) 0.0396(10) -0.0071(8) -0.0049(7) 0.0010(9)
N15 0.0245(7) 0.0632(11) 0.0441(9) -0.0009(7) -0.0029(6) 0.0010(8)
C16 0.0274(9) 0.0548(12) 0.0480(11) 0.0074(8) -0.0006(8) -0.0032(9)
C17 0.0281(9) 0.0391(10) 0.0442(10) 0.0020(7) -0.0034(7) -0.0023(8)

loop_
_atom_type_symbol
_atom_type_description
_atom_type_scat_dispersion_real
_atom_type_scat_dispersion_imag
_atom_type_scat_source
C C 0.0181 0.0091 'International Tables Vol C Tables 4.2.6.8 and 6.1.1.4'
H H 0.0000 0.0000 'International Tables Vol C Tables 4.2.6.8 and 6.1.1.4'
F F 0.0727 0.0534 'International Tables Vol C Tables 4.2.6.8 and 6.1.1.4'
N N 0.0311 0.0180 'International Tables Vol C Tables 4.2.6.8 and 6.1.1.4'
O O 0.0492 0.0322 'International Tables Vol C Tables 4.2.6.8 and 6.1.1.4'

loop_
_geom_angle_atom_site_label_1
_geom_angle_atom_site_label_2
_geom_angle_atom_site_label_3
_geom_angle_site_symmetry_1
_geom_angle_site_symmetry_3
_geom_angle
_geom_angle_publ_flag
C5 N1 H1A . . 116.6 ?
C5 N1 H1B . . 116.2 ?
H1A N1 H1B . . 126.9 ?
C5 O1 C2 . . 104.64(13) ?
C3 C2 O1 . . 106.88(15) ?
C3 C2 C6 . . 137.89(15) ?
O1 C2 C6 . . 115.22(14) ?
C2 C3 N4 . . 110.20(14) ?
C2 C3 C12 . . 130.92(17) ?
N4 C3 C12 . . 118.87(15) ?
C5 N4 C3 . . 104.01(14) ?
N4 C5 N1 . . 128.84(17) ?
N4 C5 O1 . . 114.27(15) ?
N1 C5 O1 . . 116.89(15) ?
C7 C6 C11 . . 118.51(17) ?
C7 C6 C2 . . 121.31(15) ?
C11 C6 C2 . . 120.18(16) ?
C8 C7 C6 . . 121.12(17) ?
C8 C7 H7 . . 119.4 ?
C6 C7 H7 . . 119.4 ?
C9 C8 C7 . . 118.57(18) ?
C9 C8 H8 . . 120.7 ?
C7 C8 H8 . . 120.7 ?
F1 C9 C10 . . 118.59(19) ?
F1 C9 C8 . . 118.89(18) ?
C10 C9 C8 . . 122.51(17) ?
C9 C10 C11 . . 118.74(18) ?
C9 C10 H10 . . 120.6 ?
C11 C10 H10 . . 120.6 ?
C10 C11 C6 . . 120.54(18) ?
C10 C11 H11 . . 119.7 ?
C6 C11 H11 . . 119.7 ?
C13 C12 C17 . . 117.35(15) ?
C13 C12 C3 . . 119.78(16) ?
C17 C12 C3 . . 122.85(16) ?
C12 C13 C14 . . 119.23(17) ?
C12 C13 H13 . . 120.4 ?
C14 C13 H13 . . 120.4 ?
N15 C14 C13 . . 123.78(18) ?
N15 C14 H14 . . 118.1 ?
C13 C14 H14 . . 118.1 ?
C16 N15 C14 . . 116.61(16) ?
N15 C16 C17 . . 123.99(18) ?
N15 C16 H16 . . 118.0 ?
C17 C16 H16 . . 118.0 ?
C16 C17 C12 . . 119.03(17) ?
C16 C17 H17 . . 120.5 ?
C12 C17 H17 . . 120.5 ?

loop_
_geom_bond_atom_site_label_1
_geom_bond_atom_site_label_2
_geom_bond_site_symmetry_2
_geom_bond_distance
_geom_bond_publ_flag
F1 C9 . 1.358(2) ?
N1 C5 . 1.328(2) ?
N1 H1A . 0.9994 ?
N1 H1B . 0.9144 ?
O1 C5 . 1.360(2) ?
O1 C2 . 1.3981(19) ?
C2 C3 . 1.351(2) ?
C2 C6 . 1.451(2) ?
C3 N4 . 1.400(2) ?
C3 C12 . 1.474(2) ?
N4 C5 . 1.308(2) ?
C6 C7 . 1.395(2) ?
C6 C11 . 1.399(2) ?
C7 C8 . 1.378(3) ?
C7 H7 . 0.9500 ?
C8 C9 . 1.372(3) ?
C8 H8 . 0.9500 ?
C9 C10 . 1.372(3) ?
C10 C11 . 1.385(3) ?
C10 H10 . 0.9500 ?
C11 H11 . 0.9500 ?
C12 C13 . 1.386(2) ?
C12 C17 . 1.398(2) ?
C13 C14 . 1.387(2) ?
C13 H13 . 0.9500 ?
C14 N15 . 1.337(3) ?
C14 H14 . 0.9500 ?
N15 C16 . 1.334(3) ?
C16 C17 . 1.383(2) ?
C16 H16 . 0.9500 ?
C17 H17 . 0.9500 ?

loop_
_geom_hbond_atom_site_label_D
_geom_hbond_atom_site_label_H
_geom_hbond_atom_site_label_A
_geom_hbond_site_symmetry_A
_geom_hbond_distance_DH
_geom_hbond_distance_HA
_geom_hbond_distance_DA
_geom_hbond_angle_DHA
N1 H1A N4 5_566 1.00 1.99 2.983(2) 175
N1 H1B N15 1_455 0.91 2.03 2.929(2) 165

loop_
_geom_torsion_atom_site_label_1
_geom_torsion_atom_site_label_2
_geom_torsion_atom_site_label_3
_geom_torsion_atom_site_label_4
_geom_torsion_site_symmetry_1
_geom_torsion_site_symmetry_2
_geom_torsion_site_symmetry_3
_geom_torsion_site_symmetry_4
_geom_torsion
_geom_torsion_publ_flag
C5 O1 C2 C3 . . . . 0.36(19) ?
C5 O1 C2 C6 . . . . 179.09(15) ?
O1 C2 C3 N4 . . . . -0.7(2) ?
C6 C2 C3 N4 . . . . -179.0(2) ?
O1 C2 C3 C12 . . . . 178.41(17) ?
C6 C2 C3 C12 . . . . 0.1(4) ?
C2 C3 N4 C5 . . . . 0.7(2) ?
C12 C3 N4 C5 . . . . -178.50(16) ?
C3 N4 C5 N1 . . . . 178.7(2) ?
C3 N4 C5 O1 . . . . -0.5(2) ?
C2 O1 C5 N4 . . . . 0.1(2) ?
C2 O1 C5 N1 . . . . -179.15(18) ?
C3 C2 C6 C7 . . . . -37.0(3) ?
O1 C2 C6 C7 . . . . 144.77(16) ?
C3 C2 C6 C11 . . . . 142.9(2) ?
O1 C2 C6 C11 . . . . -35.3(2) ?
C11 C6 C7 C8 . . . . -0.6(3) ?
C2 C6 C7 C8 . . . . 179.34(16) ?
C6 C7 C8 C9 . . . . 0.1(3) ?
C7 C8 C9 F1 . . . . -179.13(16) ?
C7 C8 C9 C10 . . . . 0.8(3) ?
F1 C9 C10 C11 . . . . 178.78(17) ?
C8 C9 C10 C11 . . . . -1.1(3) ?
C9 C10 C11 C6 . . . . 0.6(3) ?
C7 C6 C11 C10 . . . . 0.3(3) ?
C2 C6 C11 C10 . . . . -179.70(16) ?
C2 C3 C12 C13 . . . . 151.88(19) ?
N4 C3 C12 C13 . . . . -29.1(2) ?
C2 C3 C12 C17 . . . . -30.1(3) ?
N4 C3 C12 C17 . . . . 148.94(17) ?
C17 C12 C13 C14 . . . . 1.0(3) ?
C3 C12 C13 C14 . . . . 179.18(17) ?
C12 C13 C14 N15 . . . . -1.1(3) ?
C13 C14 N15 C16 . . . . 0.3(3) ?
C14 N15 C16 C17 . . . . 0.5(3) ?
N15 C16 C17 C12 . . . . -0.6(3) ?
C13 C12 C17 C16 . . . . -0.3(3) ?
C3 C12 C17 C16 . . . . -178.35(18) ?

loop_
_cod_related_entry_id
_cod_related_entry_database
_cod_related_entry_code
1 ChemSpider 13559356
